data_4116802
loop_
_publ_author_name
'Takashi Kawamura'
'Minobu Maeda'
'Makoto Miyamoto'
'Hiroshi Usami'
'Kaori Imaeda'
'Masahiro Ebihara'

_publ_section_title
;
 Geometrical Difference and Electron Configuration of Lantern-Type Rh24+
 and Rh25+ Complexes: X-ray Structural and DFT Study
;
_journal_name_full 'Journal of the American Chemical Society'
_journal_page_first 8136
_journal_page_last 8142
_journal_paper_doi 10.1021/ja9712940
_journal_volume 120
_journal_year 1998
_chemical_formula_moiety 'C50 H90 Cl4 F6 O8 P2 Rh2 Sb '
_chemical_formula_sum 'C50 H90 Cl4 F6 O8 P2 Rh2 Sb'
_chemical_formula_weight 1464.57
_space_group_IT_number 14
_symmetry_cell_setting monoclinic
_symmetry_Int_Tables_number 14
_symmetry_space_group_name_Hall '-P 2yn'
_symmetry_space_group_name_H-M 'P 1 21/n 1'
_audit_creation_date 'Mon Jul  8 18:29:19 1996'
_audit_creation_method 'from TEXRAY.INF file'
_cell_angle_alpha 90
_cell_angle_beta 94.45(1)
_cell_angle_gamma 90
_cell_formula_units_Z 2
_cell_length_a 11.149(2)
_cell_length_b 18.902(3)
_cell_length_c 14.118(2)
_cell_measurement_reflns_used 25
_cell_measurement_temperature 126
_cell_measurement_theta_max 14.2
_cell_measurement_theta_min 12.6
_cell_volume 2966.2(8)
_computing_cell_refinement 'Rigaku/AFC Diffractometer Control'
_computing_data_collection 'Rigaku/AFC Diffractometer Control'
_computing_data_reduction teXsan
_computing_publication_material teXsan
_computing_structure_refinement teXsan
_computing_structure_solution SHELXS86
_diffrn_ambient_temperature 126
_diffrn_measurement_device 'Rigaku AFC7R'
_diffrn_measurement_method \w-2\q
_diffrn_orient_matrix_UB_11 0.02350
_diffrn_orient_matrix_UB_12 0.03439
_diffrn_orient_matrix_UB_13 -0.04910
_diffrn_orient_matrix_UB_21 0.02595
_diffrn_orient_matrix_UB_22 0.03454
_diffrn_orient_matrix_UB_23 0.05120
_diffrn_orient_matrix_UB_31 0.08288
_diffrn_orient_matrix_UB_32 -0.02056
_diffrn_orient_matrix_UB_33 0.00388
_diffrn_radiation_detector 'scintillation counter'
_diffrn_radiation_monochromator graphite
_diffrn_radiation_source 'Rigaku rotating anode'
_diffrn_radiation_type 'Mo K\a'
_diffrn_radiation_wavelength 0.7107
_diffrn_reflns_av_R_equivalents 2.47
_diffrn_reflns_av_sigmaI/netI 0.000
_diffrn_reflns_limit_h_max 14
_diffrn_reflns_limit_h_min 0
_diffrn_reflns_limit_k_max 24
_diffrn_reflns_limit_k_min 0
_diffrn_reflns_limit_l_max 18
_diffrn_reflns_limit_l_min -18
_diffrn_reflns_number 7398
_diffrn_reflns_reduction_process 'Lp corrections applied'
_diffrn_reflns_theta_max 27.50
_diffrn_reflns_theta_min 1.50
_diffrn_standards_decay_% 0.06
_diffrn_standards_interval_count 150
_diffrn_standards_number 3
_exptl_absorpt_coefficient_mu 1.301
_exptl_absorpt_correction_T_max 1.000
_exptl_absorpt_correction_T_min 0.916
_exptl_absorpt_correction_type '\y scans(North,Phillips & Mathews,1968)'
_exptl_crystal_colour dark-green
_exptl_crystal_density_diffrn 1.640
_exptl_crystal_description prismatic
_exptl_crystal_F_000 1494.00
_exptl_crystal_size_max 0.275
_exptl_crystal_size_mid 0.250
_exptl_crystal_size_min 0.250
_refine_diff_density_max 0.41
_refine_diff_density_min -0.56
_refine_ls_extinction_method none
_refine_ls_goodness_of_fit_obs 1.301
_refine_ls_hydrogen_treatment refall
_refine_ls_matrix_type full
_refine_ls_number_constraints 0
_refine_ls_number_parameters 511
_refine_ls_number_reflns 5249
_refine_ls_number_restraints 0
_refine_ls_R_factor_obs 0.0247
_refine_ls_shift/esd_max 0.0056
_refine_ls_shift/esd_mean 0.0009
_refine_ls_structure_factor_coef F
_refine_ls_weighting_details 'w = 1/[\s^2^(Fo) + 0.000036|Fo|^2^]'
_refine_ls_weighting_scheme calc
_refine_ls_wR_factor_obs 0.0268
_reflns_number_observed 5249
_reflns_number_total 7048
_reflns_observed_criterion >3.0sigma(I)
_cod_data_source_file ja9712940_4.cif
_cod_data_source_block '[Rh2(O2CEt)4(PCy3)2]SbF6_2CH2Cl2(5_2CH2Cl2)'
_cod_depositor_comments
;
The following automatic conversions were performed:

'_refine_ls_weighting_scheme' value 'w = 1/[\s^2^(Fo) +
0.000036|Fo|^2^]' was changed to 'calc'. New tag
'_refine_ls_weighting_details' was created. The value of the new tag
was set to 'w = 1/[\s^2^(Fo) + 0.000036|Fo|^2^]'.

Automatic conversion script
Id: cif_fix_values 3143 2015-03-26 13:38:13Z robertas 
;
_cod_original_cell_volume 2966.2(6)
_cod_original_sg_symbol_H-M 'P 21/n '
_cod_original_formula_sum 'C50 H90 Cl4 F6 O8 P2 Rh2 Sb '
_cod_database_code 4116802

loop_
_symmetry_equiv_pos_as_xyz
'   +x,   +y,   +z'
1/2-x,1/2+y,1/2-z
'   -x,   -y,   -z'
1/2+x,1/2-y,1/2+z

loop_
_atom_site_aniso_label
_atom_site_aniso_U_11
_atom_site_aniso_U_22
_atom_site_aniso_U_33
_atom_site_aniso_U_12
_atom_site_aniso_U_13
_atom_site_aniso_U_23
Sb(1) 0.0253(1) 0.0263(1) 0.0153(1) -0.0024(1) 0.00629(9) -0.0045(1)
Rh(1) 0.01190(9) 0.01448(9) 0.00989(9) -0.00017(7) 0.00095(6) 0.00001(7)
Cl(1) 0.0528(5) 0.0542(5) 0.0357(4) -0.0189(4) 0.0175(4) -0.0072(4)
Cl(2) 0.0333(4) 0.0650(6) 0.0534(5) -0.0018(4) 0.0162(4) -0.0179(5)
P(1) 0.0125(3) 0.0131(3) 0.0092(3) 0.0003(2) 0.0004(2) 0.0006(2)
F(1) 0.0267(9) 0.050(1) 0.038(1) -0.0086(8) 0.0077(8) -0.0015(9)
F(2) 0.046(1) 0.0303(10) 0.045(1) 0.0027(8) -0.0037(9) -0.0038(8)
F(3) 0.045(1) 0.061(1) 0.0164(8) 0.0003(9) 0.0074(7) -0.0097(8)
O(1) 0.0159(9) 0.0230(9) 0.0122(8) -0.0041(7) 0.0009(7) -0.0034(7)
O(2) 0.0157(9) 0.0223(9) 0.0120(8) -0.0019(7) -0.0002(7) -0.0007(7)
O(3) 0.0187(9) 0.0174(9) 0.0155(9) 0.0033(7) 0.0035(7) 0.0015(7)
O(4) 0.0184(9) 0.0161(9) 0.0173(9) 0.0023(7) 0.0052(7) 0.0015(7)
C(1) 0.016(1) 0.017(1) 0.014(1) 0.0000(10) 0.0005(10) 0.0002(9)
C(2) 0.018(1) 0.017(1) 0.012(1) -0.0005(10) -0.0011(9) -0.0014(9)
C(3) 0.019(1) 0.035(2) 0.018(1) -0.006(1) -0.002(1) -0.004(1)
C(4) 0.035(2) 0.058(2) 0.015(1) -0.017(2) -0.004(1) -0.009(1)
C(5) 0.031(2) 0.017(1) 0.024(1) 0.005(1) 0.007(1) 0.002(1)
C(6) 0.045(2) 0.024(2) 0.035(2) 0.008(1) -0.005(2) 0.009(1)
C(7) 0.016(1) 0.016(1) 0.012(1) -0.0003(10) -0.0002(9) 0.0008(9)
C(8) 0.017(1) 0.026(1) 0.016(1) 0.002(1) 0.002(1) 0.006(1)
C(9) 0.028(1) 0.023(1) 0.014(1) 0.002(1) 0.000(1) 0.006(1)
C(10) 0.028(2) 0.029(2) 0.014(1) 0.005(1) -0.005(1) 0.003(1)
C(11) 0.021(1) 0.030(2) 0.021(1) 0.007(1) -0.004(1) 0.006(1)
C(12) 0.015(1) 0.021(1) 0.018(1) 0.001(1) 0.000(1) 0.003(1)
C(13) 0.013(1) 0.015(1) 0.011(1) -0.0008(9) -0.0007(9) 0.0002(9)
C(14) 0.015(1) 0.022(1) 0.016(1) -0.002(1) 0.000(1) -0.002(1)
C(15) 0.013(1) 0.025(1) 0.020(1) -0.001(1) 0.001(1) -0.003(1)
C(16) 0.016(1) 0.021(1) 0.019(1) -0.004(1) -0.005(1) 0.001(1)
C(17) 0.020(1) 0.018(1) 0.017(1) -0.002(1) -0.001(1) -0.003(1)
C(18) 0.015(1) 0.013(1) 0.018(1) 0.0005(9) -0.0002(10) -0.0003(10)
C(19) 0.016(1) 0.013(1) 0.014(1) 0.0004(9) 0.0024(10) -0.0017(9)
C(20) 0.021(1) 0.017(1) 0.024(1) 0.003(1) -0.007(1) -0.004(1)
C(21) 0.029(2) 0.017(1) 0.023(1) 0.001(1) -0.010(1) -0.008(1)
C(22) 0.024(1) 0.017(1) 0.024(1) 0.003(1) -0.001(1) -0.003(1)
C(23) 0.018(1) 0.016(1) 0.021(1) 0.003(1) 0.000(1) -0.002(1)
C(24) 0.018(1) 0.017(1) 0.015(1) 0.003(1) -0.002(1) -0.0003(10)
C(25) 0.033(2) 0.025(2) 0.035(2) 0.001(1) 0.003(1) -0.005(1)

loop_
_atom_site_label
_atom_site_fract_x
_atom_site_fract_y
_atom_site_fract_z
_atom_site_U_iso_or_equiv
_atom_site_thermal_displace_type
_atom_site_calc_flag
_atom_site_occupancy
_atom_site_refinement_flags
Sb1 0.5000 0.0000 -0.5000 0.02207(6) Uani d 0.50 S
Rh1 0.07502(2) 0.00384(1) -0.06157(1) 0.01208(4) Uani d 1.00 .
Cl1 0.01626(8) -0.24373(5) -0.19322(6) 0.0468(2) Uani d 1.00 .
Cl2 -0.19291(8) -0.26078(5) -0.08641(7) 0.0499(3) Uani d 1.00 .
P1 0.20998(6) 0.02749(3) -0.17985(4) 0.0116(1) Uani d 1.00 .
F1 0.6621(1) 0.0257(1) -0.4993(1) 0.0379(5) Uani d 1.00 .
F2 0.4559(2) 0.09502(9) -0.5187(1) 0.0406(5) Uani d 1.00 .
F3 0.5078(2) 0.0139(1) -0.3682(1) 0.0404(5) Uani d 1.00 .
O1 -0.0560(2) -0.03471(9) -0.1561(1) 0.0170(4) Uani d 1.00 .
O2 -0.1933(1) -0.03845(9) -0.0462(1) 0.0167(4) Uani d 1.00 .
O3 0.0115(2) 0.10490(9) -0.0812(1) 0.0171(4) Uani d 1.00 .
O4 -0.1242(1) 0.09730(9) 0.0296(1) 0.0171(4) Uani d 1.00 .
C1 -0.1595(2) -0.0469(1) -0.1301(2) 0.0155(6) Uani d 1.00 .
C2 -0.0705(2) 0.1299(1) -0.0333(2) 0.0159(6) Uani d 1.00 .
C3 -0.2541(3) -0.0739(2) -0.2035(2) 0.0241(7) Uani d 1.00 .
C4 -0.2135(3) -0.0836(2) -0.3020(2) 0.0365(9) Uani d 1.00 .
C5 -0.1078(3) 0.2054(1) -0.0545(2) 0.0236(7) Uani d 1.00 .
C6 -0.1446(3) 0.2175(2) -0.1589(2) 0.0351(9) Uani d 1.00 .
C7 0.1471(2) 0.0894(1) -0.2729(2) 0.0148(6) Uani d 1.00 .
C8 0.2298(2) 0.0972(1) -0.3544(2) 0.0195(7) Uani d 1.00 .
C9 0.1802(3) 0.1506(1) -0.4292(2) 0.0220(7) Uani d 1.00 .
C10 0.0536(3) 0.1304(2) -0.4685(2) 0.0241(7) Uani d 1.00 .
C11 -0.0293(3) 0.1257(2) -0.3880(2) 0.0243(7) Uani d 1.00 .
C12 0.0173(2) 0.0728(1) -0.3111(2) 0.0178(6) Uani d 1.00 .
C13 0.3442(2) 0.0698(1) -0.1178(2) 0.0129(6) Uani d 1.00 .
C14 0.4617(2) 0.0695(1) -0.1672(2) 0.0182(6) Uani d 1.00 .
C15 0.5656(2) 0.0944(1) -0.0980(2) 0.0191(6) Uani d 1.00 .
C16 0.5419(2) 0.1677(1) -0.0582(2) 0.0191(6) Uani d 1.00 .
C17 0.4207(2) 0.1703(1) -0.0150(2) 0.0188(6) Uani d 1.00 .
C18 0.3181(2) 0.1452(1) -0.0847(2) 0.0151(6) Uani d 1.00 .
C19 0.2693(2) -0.0505(1) -0.2399(2) 0.0140(6) Uani d 1.00 .
C20 0.1732(2) -0.0943(1) -0.2978(2) 0.0210(7) Uani d 1.00 .
C21 0.2323(3) -0.1536(1) -0.3513(2) 0.0237(7) Uani d 1.00 .
C22 0.3151(3) -0.1999(1) -0.2866(2) 0.0217(7) Uani d 1.00 .
C23 0.4063(2) -0.1558(1) -0.2263(2) 0.0185(6) Uani d 1.00 .
C24 0.3436(2) -0.0994(1) -0.1709(2) 0.0170(6) Uani d 1.00 .
C25 -0.0811(3) -0.3041(2) -0.1448(2) 0.0312(8) Uani d 1.00 .
H1 -0.320(3) -0.045(2) -0.200(2) 0.039(9) Uiso calc 1.00 .
H2 -0.280(3) -0.117(2) -0.183(2) 0.036(9) Uiso calc 1.00 .
H3 -0.186(3) -0.044(2) -0.324(2) 0.042(10) Uiso calc 1.00 .
H4 -0.139(3) -0.115(2) -0.299(2) 0.050(10) Uiso calc 1.00 .
H5 -0.279(3) -0.102(2) -0.344(2) 0.034(8) Uiso calc 1.00 .
H6 -0.169(2) 0.218(1) -0.018(2) 0.016(7) Uiso calc 1.00 .
H7 -0.041(3) 0.236(2) -0.041(2) 0.042(9) Uiso calc 1.00 .
H8 -0.166(3) 0.263(2) -0.169(2) 0.043(9) Uiso calc 1.00 .
H9 -0.069(3) 0.209(2) -0.197(2) 0.034(8) Uiso calc 1.00 .
H10 -0.213(4) 0.183(2) -0.182(3) 0.10(1) Uiso calc 1.00 .
H11 0.148(2) 0.132(1) -0.241(2) 0.007(6) Uiso calc 1.00 .
H12 0.314(2) 0.109(1) -0.330(2) 0.012(6) Uiso calc 1.00 .
H13 0.238(3) 0.053(2) -0.387(2) 0.030(8) Uiso calc 1.00 .
H14 0.237(2) 0.152(1) -0.478(2) 0.021(7) Uiso calc 1.00 .
H15 0.178(2) 0.198(1) -0.402(2) 0.017(7) Uiso calc 1.00 .
H16 0.054(2) 0.087(1) -0.500(2) 0.014(7) Uiso calc 1.00 .
H17 0.021(3) 0.164(2) -0.515(2) 0.036(9) Uiso calc 1.00 .
H18 -0.113(3) 0.113(1) -0.409(2) 0.024(7) Uiso calc 1.00 .
H19 -0.036(2) 0.173(1) -0.360(2) 0.023(7) Uiso calc 1.00 .
H20 0.011(3) 0.025(2) -0.338(2) 0.026(8) Uiso calc 1.00 .
H21 -0.035(3) 0.074(1) -0.261(2) 0.029(8) Uiso calc 1.00 .
H22 0.356(2) 0.042(1) -0.063(2) 0.014(7) Uiso calc 1.00 .
H23 0.454(2) 0.102(1) -0.220(2) 0.020(7) Uiso calc 1.00 .
H24 0.479(2) 0.024(1) -0.194(2) 0.019(7) Uiso calc 1.00 .
H25 0.638(2) 0.096(1) -0.129(2) 0.018(7) Uiso calc 1.00 .
H26 0.577(2) 0.060(1) -0.047(2) 0.019(7) Uiso calc 1.00 .
H27 0.545(2) 0.203(1) -0.107(2) 0.026(8) Uiso calc 1.00 .
H28 0.606(2) 0.179(1) -0.011(2) 0.012(6) Uiso calc 1.00 .
H29 0.421(2) 0.140(1) 0.041(2) 0.016(7) Uiso calc 1.00 .
H30 0.409(2) 0.217(2) 0.007(2) 0.025(8) Uiso calc 1.00 .
H31 0.239(2) 0.148(1) -0.055(2) 0.008(6) Uiso calc 1.00 .
H32 0.312(2) 0.176(1) -0.136(2) 0.012(6) Uiso calc 1.00 .
H33 0.323(2) -0.030(1) -0.282(2) 0.019(7) Uiso calc 1.00 .
H34 0.115(2) -0.113(1) -0.251(2) 0.024(7) Uiso calc 1.00 .
H35 0.132(3) -0.067(2) -0.341(2) 0.031(8) Uiso calc 1.00 .
H36 0.172(2) -0.183(1) -0.382(2) 0.015(7) Uiso calc 1.00 .
H37 0.278(3) -0.133(2) -0.400(2) 0.028(8) Uiso calc 1.00 .
H38 0.266(2) -0.227(1) -0.244(2) 0.017(7) Uiso calc 1.00 .
H39 0.359(3) -0.235(2) -0.322(2) 0.036(8) Uiso calc 1.00 .
H40 0.455(2) -0.187(1) -0.182(2) 0.028(8) Uiso calc 1.00 .
H41 0.461(2) -0.135(1) -0.266(2) 0.010(6) Uiso calc 1.00 .
H42 0.405(2) -0.072(1) -0.134(2) 0.020(7) Uiso calc 1.00 .
H43 0.292(2) -0.123(1) -0.133(2) 0.024(7) Uiso calc 1.00 .
H44 -0.119(3) -0.330(2) -0.197(2) 0.046(9) Uiso calc 1.00 .
H45 -0.033(3) -0.330(2) -0.100(3) 0.06(1) Uiso calc 1.00 .

loop_
_atom_type_symbol
_atom_type_oxidation_number
_atom_type_number_in_cell
_atom_type_scat_dispersion_real
_atom_type_scat_dispersion_imag
_atom_type_scat_source
Rh 0 4 -1.118 0.919
;International Tables for Crystallography
(1992, Vol. C, Tables 4.2.6.8 and 6.1.1.1)
;
O 0 16 0.011 0.006
;International Tables for Crystallography
(1992, Vol. C, Tables 4.2.6.8 and 6.1.1.1)
;
C 0 100 0.003 0.002
;International Tables for Crystallography
(1992, Vol. C, Tables 4.2.6.8 and 6.1.1.1)
;
H 0 180 0.000 0.000
;International Tables for Crystallography
(1992, Vol. C, Table 6.1.1.2)
;
P 0 4 0.102 0.094
;International Tables for Crystallography
(1992, Vol. C, Tables 4.2.6.8 and 6.1.1.1)
;
Sb 0 2 -0.587 1.546
;International Tables for Crystallography
(1992, Vol. C, Tables 4.2.6.8 and 6.1.1.1)
;
F 0 12 0.017 0.010
;International Tables for Crystallography
(1992, Vol. C, Tables 4.2.6.8 and 6.1.1.1)
;
Cl 0 8 0.148 0.159
;International Tables for Crystallography
(1992, Vol. C, Tables 4.2.6.8 and 6.1.1.1)
;

loop_
_geom_angle_atom_site_label_1
_geom_angle_atom_site_label_2
_geom_angle_atom_site_label_3
_geom_angle
_geom_angle_site_symmetry_1
_geom_angle_site_symmetry_2
_geom_angle_site_symmetry_3
_geom_angle_publ_flag
F(1) Sb(1) F(1) 180.0 1_555 1_555 3_654 yes
F(1) Sb(1) F(2) 89.71(8) 1_555 1_555 1_555 yes
F(1) Sb(1) F(2) 90.29(8) 1_555 1_555 3_654 yes
F(1) Sb(1) F(3) 89.33(8) 1_555 1_555 1_555 yes
F(1) Sb(1) F(3) 90.67(8) 1_555 1_555 3_654 yes
F(1) Sb(1) F(2) 90.29(8) 3_654 1_555 1_555 yes
F(1) Sb(1) F(2) 89.71(8) 3_654 1_555 3_654 yes
F(1) Sb(1) F(3) 90.67(8) 3_654 1_555 1_555 yes
F(1) Sb(1) F(3) 89.33(8) 3_654 1_555 3_654 yes
F(2) Sb(1) F(2) 180.0000(1) 1_555 1_555 3_654 yes
F(2) Sb(1) F(3) 89.84(8) 1_555 1_555 1_555 yes
F(2) Sb(1) F(3) 90.16(8) 1_555 1_555 3_654 yes
F(2) Sb(1) F(3) 90.16(8) 3_654 1_555 1_555 yes
F(2) Sb(1) F(3) 89.84(8) 3_654 1_555 3_654 yes
F(3) Sb(1) F(3) 180.0 1_555 1_555 3_654 yes
Rh(1) Rh(1) P(1) 172.28(2) 3_555 1_555 1_555 yes
Rh(1) Rh(1) O(1) 87.16(5) 3_555 1_555 1_555 yes
Rh(1) Rh(1) O(2) 85.91(5) 3_555 1_555 3_555 yes
Rh(1) Rh(1) O(3) 84.58(5) 3_555 1_555 1_555 yes
Rh(1) Rh(1) O(4) 88.54(5) 3_555 1_555 3_555 yes
P(1) Rh(1) O(1) 93.90(5) 1_555 1_555 1_555 yes
P(1) Rh(1) O(2) 93.22(5) 1_555 1_555 3_555 yes
P(1) Rh(1) O(3) 87.74(5) 1_555 1_555 1_555 yes
P(1) Rh(1) O(4) 99.13(5) 1_555 1_555 3_555 yes
O(1) Rh(1) O(2) 172.83(7) 1_555 1_555 3_555 yes
O(1) Rh(1) O(3) 91.29(7) 1_555 1_555 1_555 yes
O(1) Rh(1) O(4) 88.64(7) 1_555 1_555 3_555 yes
O(2) Rh(1) O(3) 89.90(7) 3_555 1_555 1_555 yes
O(2) Rh(1) O(4) 89.34(7) 3_555 1_555 3_555 yes
O(3) Rh(1) O(4) 173.11(6) 1_555 1_555 3_555 yes
Rh(1) P(1) C(7) 113.04(8) 1_555 1_555 1_555 yes
Rh(1) P(1) C(13) 106.30(8) 1_555 1_555 1_555 yes
Rh(1) P(1) C(19) 116.19(8) 1_555 1_555 1_555 yes
C(7) P(1) C(13) 108.0(1) 1_555 1_555 1_555 yes
C(7) P(1) C(19) 107.9(1) 1_555 1_555 1_555 yes
C(13) P(1) C(19) 104.8(1) 1_555 1_555 1_555 yes
Rh(1) O(1) C(1) 120.1(2) 1_555 1_555 1_555 yes
Rh(1) O(2) C(1) 120.7(2) 3_555 1_555 1_555 yes
Rh(1) O(3) C(2) 122.0(2) 1_555 1_555 1_555 yes
Rh(1) O(4) C(2) 118.6(2) 3_555 1_555 1_555 yes
O(1) C(1) O(2) 126.1(2) 1_555 1_555 1_555 yes
O(1) C(1) C(3) 118.0(2) 1_555 1_555 1_555 yes
O(2) C(1) C(3) 116.0(2) 1_555 1_555 1_555 yes
O(3) C(2) O(4) 126.2(2) 1_555 1_555 1_555 yes
O(3) C(2) C(5) 116.4(2) 1_555 1_555 1_555 yes
O(4) C(2) C(5) 117.4(2) 1_555 1_555 1_555 yes
C(1) C(3) C(4) 115.6(2) 1_555 1_555 1_555 yes
C(1) C(3) H(1) 106(1) 1_555 1_555 1_555 no
C(1) C(3) H(2) 107(1) 1_555 1_555 1_555 no
C(4) C(3) H(1) 114(1) 1_555 1_555 1_555 no
C(4) C(3) H(2) 107(1) 1_555 1_555 1_555 no
H(1) C(3) H(2) 104(2) 1_555 1_555 1_555 no
C(3) C(4) H(3) 110(2) 1_555 1_555 1_555 no
C(3) C(4) H(4) 109(1) 1_555 1_555 1_555 no
C(3) C(4) H(5) 109(1) 1_555 1_555 1_555 no
H(3) C(4) H(4) 102(2) 1_555 1_555 1_555 no
H(3) C(4) H(5) 110(2) 1_555 1_555 1_555 no
H(4) C(4) H(5) 113(2) 1_555 1_555 1_555 no
C(2) C(5) C(6) 112.7(2) 1_555 1_555 1_555 yes
C(2) C(5) H(6) 109(1) 1_555 1_555 1_555 no
C(2) C(5) H(7) 109(1) 1_555 1_555 1_555 no
C(6) C(5) H(6) 110(1) 1_555 1_555 1_555 no
C(6) C(5) H(7) 104(1) 1_555 1_555 1_555 no
H(6) C(5) H(7) 109(2) 1_555 1_555 1_555 no
C(5) C(6) H(8) 109(2) 1_555 1_555 1_555 no
C(5) C(6) H(9) 108(1) 1_555 1_555 1_555 no
C(5) C(6) H(10) 110(2) 1_555 1_555 1_555 no
H(8) C(6) H(9) 106(2) 1_555 1_555 1_555 no
H(8) C(6) H(10) 111(3) 1_555 1_555 1_555 no
H(9) C(6) H(10) 109(2) 1_555 1_555 1_555 no
P(1) C(7) C(8) 112.1(2) 1_555 1_555 1_555 yes
P(1) C(7) C(12) 114.5(2) 1_555 1_555 1_555 yes
P(1) C(7) H(11) 102(1) 1_555 1_555 1_555 no
C(8) C(7) C(12) 111.1(2) 1_555 1_555 1_555 yes
C(8) C(7) H(11) 106(1) 1_555 1_555 1_555 no
C(12) C(7) H(11) 109(1) 1_555 1_555 1_555 no
C(7) C(8) C(9) 112.0(2) 1_555 1_555 1_555 yes
C(7) C(8) H(12) 111(1) 1_555 1_555 1_555 no
C(7) C(8) H(13) 111(1) 1_555 1_555 1_555 no
C(9) C(8) H(12) 111(1) 1_555 1_555 1_555 no
C(9) C(8) H(13) 106(1) 1_555 1_555 1_555 no
H(12) C(8) H(13) 103(2) 1_555 1_555 1_555 no
C(8) C(9) C(10) 111.1(2) 1_555 1_555 1_555 yes
C(8) C(9) H(14) 106(1) 1_555 1_555 1_555 no
C(8) C(9) H(15) 110(1) 1_555 1_555 1_555 no
C(10) C(9) H(14) 112(1) 1_555 1_555 1_555 no
C(10) C(9) H(15) 108(1) 1_555 1_555 1_555 no
H(14) C(9) H(15) 107(2) 1_555 1_555 1_555 no
C(9) C(10) C(11) 110.0(2) 1_555 1_555 1_555 yes
C(9) C(10) H(16) 110(1) 1_555 1_555 1_555 no
C(9) C(10) H(17) 111(1) 1_555 1_555 1_555 no
C(11) C(10) H(16) 109(1) 1_555 1_555 1_555 no
C(11) C(10) H(17) 109(1) 1_555 1_555 1_555 no
H(16) C(10) H(17) 105(2) 1_555 1_555 1_555 no
C(10) C(11) C(12) 111.9(2) 1_555 1_555 1_555 yes
C(10) C(11) H(18) 113(1) 1_555 1_555 1_555 no
C(10) C(11) H(19) 108(1) 1_555 1_555 1_555 no
C(12) C(11) H(18) 108(1) 1_555 1_555 1_555 no
C(12) C(11) H(19) 109(1) 1_555 1_555 1_555 no
H(18) C(11) H(19) 104(2) 1_555 1_555 1_555 no
C(7) C(12) C(11) 111.9(2) 1_555 1_555 1_555 yes
C(7) C(12) H(20) 111(1) 1_555 1_555 1_555 no
C(7) C(12) H(21) 110(1) 1_555 1_555 1_555 no
C(11) C(12) H(20) 108(1) 1_555 1_555 1_555 no
C(11) C(12) H(21) 108(1) 1_555 1_555 1_555 no
H(20) C(12) H(21) 106(2) 1_555 1_555 1_555 no
P(1) C(13) C(14) 118.0(2) 1_555 1_555 1_555 yes
P(1) C(13) C(18) 112.3(2) 1_555 1_555 1_555 yes
P(1) C(13) H(22) 101(1) 1_555 1_555 1_555 no
C(14) C(13) C(18) 109.3(2) 1_555 1_555 1_555 yes
C(14) C(13) H(22) 107(1) 1_555 1_555 1_555 no
C(18) C(13) H(22) 106(1) 1_555 1_555 1_555 no
C(13) C(14) C(15) 109.9(2) 1_555 1_555 1_555 yes
C(13) C(14) H(23) 108(1) 1_555 1_555 1_555 no
C(13) C(14) H(24) 112(1) 1_555 1_555 1_555 no
C(15) C(14) H(23) 108(1) 1_555 1_555 1_555 no
C(15) C(14) H(24) 111(1) 1_555 1_555 1_555 no
H(23) C(14) H(24) 106(2) 1_555 1_555 1_555 no
C(14) C(15) C(16) 111.7(2) 1_555 1_555 1_555 yes
C(14) C(15) H(25) 109(1) 1_555 1_555 1_555 no
C(14) C(15) H(26) 108(1) 1_555 1_555 1_555 no
C(16) C(15) H(25) 108(1) 1_555 1_555 1_555 no
C(16) C(15) H(26) 111(1) 1_555 1_555 1_555 no
H(25) C(15) H(26) 107(2) 1_555 1_555 1_555 no
C(15) C(16) C(17) 111.1(2) 1_555 1_555 1_555 yes
C(15) C(16) H(27) 110(1) 1_555 1_555 1_555 no
C(15) C(16) H(28) 108(1) 1_555 1_555 1_555 no
C(17) C(16) H(27) 110(1) 1_555 1_555 1_555 no
C(17) C(16) H(28) 110(1) 1_555 1_555 1_555 no
H(27) C(16) H(28) 106(2) 1_555 1_555 1_555 no
C(16) C(17) C(18) 112.0(2) 1_555 1_555 1_555 yes
C(16) C(17) H(29) 110(1) 1_555 1_555 1_555 no
C(16) C(17) H(30) 108(1) 1_555 1_555 1_555 no
C(18) C(17) H(29) 106(1) 1_555 1_555 1_555 no
C(18) C(17) H(30) 112(1) 1_555 1_555 1_555 no
H(29) C(17) H(30) 105(2) 1_555 1_555 1_555 no
C(13) C(18) C(17) 109.6(2) 1_555 1_555 1_555 yes
C(13) C(18) H(31) 112(1) 1_555 1_555 1_555 no
C(13) C(18) H(32) 110(1) 1_555 1_555 1_555 no
C(17) C(18) H(31) 110(1) 1_555 1_555 1_555 no
C(17) C(18) H(32) 108(1) 1_555 1_555 1_555 no
H(31) C(18) H(32) 105(1) 1_555 1_555 1_555 no
P(1) C(19) C(20) 114.4(2) 1_555 1_555 1_555 yes
P(1) C(19) C(24) 112.6(2) 1_555 1_555 1_555 yes
P(1) C(19) H(33) 103(1) 1_555 1_555 1_555 no
C(20) C(19) C(24) 109.3(2) 1_555 1_555 1_555 yes
C(20) C(19) H(33) 109(1) 1_555 1_555 1_555 no
C(24) C(19) H(33) 107(1) 1_555 1_555 1_555 no
C(19) C(20) C(21) 110.3(2) 1_555 1_555 1_555 yes
C(19) C(20) H(34) 106(1) 1_555 1_555 1_555 no
C(19) C(20) H(35) 110(1) 1_555 1_555 1_555 no
C(21) C(20) H(34) 112(1) 1_555 1_555 1_555 no
C(21) C(20) H(35) 107(1) 1_555 1_555 1_555 no
H(34) C(20) H(35) 108(2) 1_555 1_555 1_555 no
C(20) C(21) C(22) 112.9(2) 1_555 1_555 1_555 yes
C(20) C(21) H(36) 109(1) 1_555 1_555 1_555 no
C(20) C(21) H(37) 108(1) 1_555 1_555 1_555 no
C(22) C(21) H(36) 108(1) 1_555 1_555 1_555 no
C(22) C(21) H(37) 109(1) 1_555 1_555 1_555 no
H(36) C(21) H(37) 108(2) 1_555 1_555 1_555 no
C(21) C(22) C(23) 111.5(2) 1_555 1_555 1_555 yes
C(21) C(22) H(38) 108(1) 1_555 1_555 1_555 no
C(21) C(22) H(39) 112(1) 1_555 1_555 1_555 no
C(23) C(22) H(38) 109(1) 1_555 1_555 1_555 no
C(23) C(22) H(39) 108(1) 1_555 1_555 1_555 no
H(38) C(22) H(39) 106(2) 1_555 1_555 1_555 no
C(22) C(23) C(24) 110.9(2) 1_555 1_555 1_555 yes
C(22) C(23) H(40) 110(1) 1_555 1_555 1_555 no
C(22) C(23) H(41) 109(1) 1_555 1_555 1_555 no
C(24) C(23) H(40) 110(1) 1_555 1_555 1_555 no
C(24) C(23) H(41) 110(1) 1_555 1_555 1_555 no
H(40) C(23) H(41) 105(2) 1_555 1_555 1_555 no
C(19) C(24) C(23) 110.0(2) 1_555 1_555 1_555 yes
C(19) C(24) H(42) 109(1) 1_555 1_555 1_555 no
C(19) C(24) H(43) 109(1) 1_555 1_555 1_555 no
C(23) C(24) H(42) 108(1) 1_555 1_555 1_555 no
C(23) C(24) H(43) 106(1) 1_555 1_555 1_555 no
H(42) C(24) H(43) 112(2) 1_555 1_555 1_555 no
Cl(1) C(25) Cl(2) 111.4(2) 1_555 1_555 1_555 yes
Cl(1) C(25) H(44) 106(1) 1_555 1_555 1_555 no
Cl(1) C(25) H(45) 105(2) 1_555 1_555 1_555 no
Cl(2) C(25) H(44) 108(1) 1_555 1_555 1_555 no
Cl(2) C(25) H(45) 108(2) 1_555 1_555 1_555 no
H(44) C(25) H(45) 116(2) 1_555 1_555 1_555 no

loop_
_geom_bond_atom_site_label_1
_geom_bond_atom_site_label_2
_geom_bond_distance
_geom_bond_site_symmetry_1
_geom_bond_site_symmetry_2
_geom_bond_publ_flag
Sb(1) F(1) 1.870(2) 1_555 1_555 yes
Sb(1) F(1) 1.870(2) 1_555 3_654 yes
Sb(1) F(2) 1.875(2) 1_555 1_555 yes
Sb(1) F(2) 1.875(2) 1_555 3_654 yes
Sb(1) F(3) 1.875(2) 1_555 1_555 yes
Sb(1) F(3) 1.875(2) 1_555 3_654 yes
Rh(1) Rh(1) 2.5086(4) 1_555 3_555 yes
Rh(1) P(1) 2.3753(6) 1_555 1_555 yes
Rh(1) O(1) 2.035(2) 1_555 1_555 yes
Rh(1) O(2) 2.042(2) 1_555 3_555 yes
Rh(1) O(3) 2.049(2) 1_555 1_555 yes
Rh(1) O(4) 2.030(2) 1_555 3_555 yes
Cl(1) C(25) 1.750(3) 1_555 1_555 yes
Cl(2) C(25) 1.750(3) 1_555 1_555 yes
P(1) C(7) 1.855(2) 1_555 1_555 yes
P(1) C(13) 1.855(2) 1_555 1_555 yes
P(1) C(19) 1.848(2) 1_555 1_555 yes
O(1) C(1) 1.259(3) 1_555 1_555 yes
O(2) C(1) 1.280(3) 1_555 1_555 yes
O(3) C(2) 1.270(3) 1_555 1_555 yes
O(4) C(2) 1.268(3) 1_555 1_555 yes
C(1) C(3) 1.510(3) 1_555 1_555 yes
C(2) C(5) 1.510(3) 1_555 1_555 yes
C(3) C(4) 1.506(4) 1_555 1_555 yes
C(5) C(6) 1.515(4) 1_555 1_555 yes
C(7) C(8) 1.536(3) 1_555 1_555 yes
C(7) C(12) 1.536(3) 1_555 1_555 yes
C(8) C(9) 1.533(3) 1_555 1_555 yes
C(9) C(10) 1.524(4) 1_555 1_555 yes
C(10) C(11) 1.522(4) 1_555 1_555 yes
C(11) C(12) 1.537(3) 1_555 1_555 yes
C(13) C(14) 1.531(3) 1_555 1_555 yes
C(13) C(18) 1.534(3) 1_555 1_555 yes
C(14) C(15) 1.530(3) 1_555 1_555 yes
C(15) C(16) 1.526(4) 1_555 1_555 yes
C(16) C(17) 1.526(4) 1_555 1_555 yes
C(17) C(18) 1.526(3) 1_555 1_555 yes
C(19) C(20) 1.539(3) 1_555 1_555 yes
C(19) C(24) 1.538(3) 1_555 1_555 yes
C(20) C(21) 1.529(4) 1_555 1_555 yes
C(21) C(22) 1.524(4) 1_555 1_555 yes
C(22) C(23) 1.523(4) 1_555 1_555 yes
C(23) C(24) 1.523(3) 1_555 1_555 yes
